data_7125119
loop_
_publ_author_name
'Tsao, Fu An'
'Waked, Alexander E.'
'Cao, Levy'
'Hofmann, Jordan'
'Liu, Lei'
'Grimme, Stefan'
'Stephan, Douglas W.'

_publ_section_title
;
 S(vi) Lewis acids: fluorosulfoxonium cations.
;
_journal_issue 84
_journal_name_full 'Chemical communications (Cambridge, England)'
_journal_page_first 12418
_journal_page_last 12421
_journal_paper_doi 10.1039/c6cc06929k
_journal_volume 52
_journal_year 2016
_chemical_formula_moiety 'C12 H8 F O S, B0.5 C12 F10'
_chemical_formula_sum 'C24 H8 B0.5 F11 O S'
_chemical_formula_weight 558.79
_space_group_crystal_system monoclinic
_space_group_IT_number 15
_space_group_name_Hall '-C 2yc'
_space_group_name_H-M_alt 'C 1 2/c 1'
_symmetry_Int_Tables_number 15
_audit_creation_date 2016-08-03
_audit_creation_method
;
Olex2 1.2
(compiled 2016.02.19 svn.r3266 for OlexSys, GUI svn.r5155)
;
_audit_update_record
;
2016-08-20 deposited with the CCDC.
2016-09-09 downloaded from the CCDC.
;
_cell_angle_alpha 90
_cell_angle_beta 97.150(5)
_cell_angle_gamma 90
_cell_formula_units_Z 8
_cell_length_a 25.433(3)
_cell_length_b 8.7969(10)
_cell_length_c 18.856(2)
_cell_measurement_reflns_used 2861
_cell_measurement_temperature 150(2)
_cell_measurement_theta_max 23.35
_cell_measurement_theta_min 2.45
_cell_volume 4185.9(8)
_computing_cell_refinement 'SAINT v8.34A (Bruker, 2013)'
_computing_data_reduction 'SAINT v8.34A (Bruker, 2013)'
_computing_molecular_graphics 'Olex2 (Dolomanov et al., 2009)'
_computing_publication_material 'Olex2 (Dolomanov et al., 2009)'
_computing_structure_refinement 'olex2.refine (Bourhis et al., 2015)'
_diffrn_ambient_temperature 150.0
_diffrn_measured_fraction_theta_full 0.9952
_diffrn_measured_fraction_theta_max 0.9952
_diffrn_measurement_device_type 'Bruker APEX-II CCD'
_diffrn_measurement_method '\f and \w scans'
_diffrn_radiation_type 'Mo K\a'
_diffrn_radiation_wavelength 0.71073
_diffrn_reflns_av_R_equivalents 0.0762
_diffrn_reflns_av_unetI/netI 0.0832
_diffrn_reflns_limit_h_max 32
_diffrn_reflns_limit_h_min -32
_diffrn_reflns_limit_k_max 11
_diffrn_reflns_limit_k_min -11
_diffrn_reflns_limit_l_max 21
_diffrn_reflns_limit_l_min -24
_diffrn_reflns_number 23038
_diffrn_reflns_theta_full 27.5238
_diffrn_reflns_theta_max 27.52
_diffrn_reflns_theta_min 1.61
_diffrn_standards_number 0
_exptl_absorpt_coefficient_mu 0.270
_exptl_absorpt_correction_T_max 0.7456
_exptl_absorpt_correction_T_min 0.6655
_exptl_absorpt_correction_type multi-scan
_exptl_absorpt_process_details
;
SADABS-2014/5 (Bruker,2014/5) was used for absorption correction.
wR2(int) was 0.0694 before and 0.0587 after correction.
The Ratio of minimum to maximum transmission is 0.8926.
The \l/2 correction factor is 0.00150.
;
_exptl_crystal_colour yellow
_exptl_crystal_density_diffrn 1.7732
_exptl_crystal_description block
_exptl_crystal_F_000 2223.1073
_exptl_crystal_size_max 0.2
_exptl_crystal_size_mid 0.1
_exptl_crystal_size_min 0.1
_refine_diff_density_max 0.7964
_refine_diff_density_min -0.7083
_refine_diff_density_rms 0.1823
_refine_ls_d_res_high 0.7690
_refine_ls_d_res_low 12.6176
_refine_ls_goodness_of_fit_ref 1.0457
_refine_ls_hydrogen_treatment mixed
_refine_ls_matrix_type full
_refine_ls_number_constraints 16
_refine_ls_number_parameters 338
_refine_ls_number_reflns 4812
_refine_ls_number_restraints 0
_refine_ls_restrained_S_all 1.0457
_refine_ls_R_factor_all 0.1211
_refine_ls_R_factor_gt 0.0593
_refine_ls_shift/su_max 0.0000
_refine_ls_shift/su_mean 0.0000
_refine_ls_structure_factor_coef Fsqd
_refine_ls_weighting_details 'w=1/[\s^2^(Fo^2^)+(0.0550P)^2^+9.7622P] where P=(Fo^2^+2Fc^2^)/3'
_refine_ls_weighting_scheme calc
_refine_ls_wR_factor_gt 0.1207
_refine_ls_wR_factor_ref 0.1487
_reflns_Friedel_coverage 0.0
_reflns_limit_h_max 32
_reflns_limit_h_min -32
_reflns_limit_k_max 11
_reflns_limit_k_min 0
_reflns_limit_l_max 24
_reflns_limit_l_min 0
_reflns_number_gt 2866
_reflns_number_total 4812
_reflns_threshold_expression I>=2u(I)
_cod_data_source_file c6cc06929k2.cif
_cod_data_source_block AW009_0ma
_cod_original_cell_volume 4186.0(8)
_cod_database_code 7125119
_olex2_refinement_description
;
1. Fixed Uiso
 At 1.2 times of:
  All C(H) groups
2.a Aromatic/amide H refined with riding coordinates:
 C2(H2), C3(H3), C4(H4), C5(H5), C8(H8), C9(H9), C10(H10), C11(H11)
;
_olex2_submission_special_instructions 'No special instructions were received'

loop_
_space_group_symop_id
_space_group_symop_operation_xyz
1 x,y,z
2 -x,y,-z+1/2
3 -x,-y,-z
4 x,-y,z-1/2
5 x+1/2,y+1/2,z
6 -x+1/2,y+1/2,-z+1/2
7 -x+1/2,-y+1/2,-z
8 x+1/2,-y+1/2,z-1/2

loop_
_atom_site_label
_atom_site_type_symbol
_atom_site_fract_x
_atom_site_fract_y
_atom_site_fract_z
_atom_site_U_iso_or_equiv
_atom_site_adp_type
_atom_site_occupancy
_atom_site_site_symmetry_order
_atom_site_refinement_flags_posn
_atom_site_refinement_flags_adp
_atom_site_refinement_flags_occupancy
S1 S 0.26941(4) 1.05695(12) 0.08488(6) 0.0336(3) Uani 1.000000 1 . . .
O1 O 0.28763(12) 1.1739(3) 0.13373(16) 0.0479(8) Uani 1.000000 1 . . .
F1 F 0.22131(10) 1.1020(3) 0.03701(15) 0.0540(7) Uani 1.000000 1 . . .
F2 F 0.37855(8) 0.8998(2) 0.23055(10) 0.0279(5) Uani 1.000000 1 . . .
F3 F 0.33014(9) 0.6935(3) 0.30056(13) 0.0415(6) Uani 1.000000 1 . . .
F4 F 0.38622(9) 0.5054(3) 0.39671(12) 0.0408(6) Uani 1.000000 1 . . .
F5 F 0.49333(9) 0.5331(2) 0.42300(11) 0.0336(5) Uani 1.000000 1 . . .
F6 F 0.54326(8) 0.7494(2) 0.35820(10) 0.0282(5) Uani 1.000000 1 . . .
F7 F 0.42178(8) 1.1641(2) 0.29341(10) 0.0250(5) Uani 1.000000 1 . . .
F8 F 0.37152(8) 1.3891(2) 0.21770(12) 0.0350(6) Uani 1.000000 1 . . .
F9 F 0.38671(9) 1.4320(3) 0.07868(12) 0.0425(6) Uani 1.000000 1 . . .
F10 F 0.45422(9) 1.2493(2) 0.01819(10) 0.0329(5) Uani 1.000000 1 . . .
F11 F 0.50323(8) 1.0232(2) 0.09036(10) 0.0272(5) Uani 1.000000 1 . . .
B1 B 0.5 0.9563(6) 0.25 0.0164(11) Uani 1.000000 2 S T P
C1 C 0.31627(14) 0.9882(4) 0.03310(19) 0.0232(8) Uani 1.000000 1 . . .
C2 C 0.34445(15) 1.0726(4) -0.0116(2) 0.0282(9) Uani 1.000000 1 . . .
H2 H 0.33959(15) 1.1792(4) -0.0171(2) 0.0339(10) Uiso 1.000000 1 R . .
C3 C 0.37985(15) 0.9944(4) -0.0479(2) 0.0290(9) Uani 1.000000 1 . . .
H3 H 0.40017(15) 1.0478(4) -0.0788(2) 0.0347(10) Uiso 1.000000 1 R . .
C4 C 0.38601(15) 0.8392(4) -0.03962(19) 0.0298(9) Uani 1.000000 1 . . .
H4 H 0.41067(15) 0.7876(4) -0.06497(19) 0.0358(11) Uiso 1.000000 1 R . .
C5 C 0.35707(15) 0.7570(4) 0.00475(19) 0.0279(9) Uani 1.000000 1 . . .
H5 H 0.36166(15) 0.6501(4) 0.00949(19) 0.0335(10) Uiso 1.000000 1 R . .
C6 C 0.32157(13) 0.8317(4) 0.04193(18) 0.0230(8) Uani 1.000000 1 . . .
C7 C 0.28719(14) 0.7693(4) 0.09255(18) 0.0236(8) Uani 1.000000 1 . . .
C8 C 0.28084(15) 0.6201(4) 0.11236(19) 0.0294(9) Uani 1.000000 1 . . .
H8 H 0.30063(15) 0.5416(4) 0.09340(19) 0.0353(11) Uiso 1.000000 1 R . .
C9 C 0.24529(15) 0.5856(5) 0.1602(2) 0.0329(9) Uani 1.000000 1 . . .
H9 H 0.24055(15) 0.4827(5) 0.1733(2) 0.0395(11) Uiso 1.000000 1 R . .
C10 C 0.21668(15) 0.6981(5) 0.1892(2) 0.0358(10) Uani 1.000000 1 . . .
H10 H 0.19276(15) 0.6719(5) 0.2221(2) 0.0430(12) Uiso 1.000000 1 R . .
C11 C 0.22256(15) 0.8490(5) 0.1707(2) 0.0343(10) Uani 1.000000 1 . . .
H11 H 0.20344(15) 0.9275(5) 0.1907(2) 0.0411(12) Uiso 1.000000 1 R . .
C12 C 0.25741(14) 0.8812(4) 0.12170(18) 0.0258(8) Uani 1.000000 1 . . .
C13 C 0.46407(14) 0.8399(4) 0.29192(17) 0.0189(7) Uani 1.000000 1 . . .
C14 C 0.49013(13) 0.7389(4) 0.34177(17) 0.0208(8) Uani 1.000000 1 . . .
C15 C 0.46555(15) 0.6271(4) 0.37599(18) 0.0236(8) Uani 1.000000 1 . . .
C16 C 0.41114(15) 0.6119(4) 0.36246(19) 0.0268(9) Uani 1.000000 1 . . .
C17 C 0.38341(14) 0.7066(4) 0.31379(19) 0.0247(8) Uani 1.000000 1 . . .
C18 C 0.40974(14) 0.8161(4) 0.27945(17) 0.0197(8) Uani 1.000000 1 . . .
C19 C 0.46452(13) 1.0778(4) 0.19609(17) 0.0180(7) Uani 1.000000 1 . . .
C20 C 0.47034(13) 1.1075(4) 0.12523(17) 0.0196(8) Uani 1.000000 1 . . .
C21 C 0.44541(14) 1.2251(4) 0.08631(17) 0.0235(8) Uani 1.000000 1 . . .
C22 C 0.41220(14) 1.3199(4) 0.11653(19) 0.0250(8) Uani 1.000000 1 . . .
C23 C 0.40447(14) 1.2963(4) 0.1870(2) 0.0256(8) Uani 1.000000 1 . . .
C24 C 0.43045(13) 1.1787(4) 0.22401(17) 0.0193(7) Uani 1.000000 1 . . .

loop_
_atom_site_aniso_label
_atom_site_aniso_U_11
_atom_site_aniso_U_22
_atom_site_aniso_U_33
_atom_site_aniso_U_12
_atom_site_aniso_U_13
_atom_site_aniso_U_23
S1 0.0273(5) 0.0372(6) 0.0379(6) 0.0039(5) 0.0102(4) -0.0134(5)
O1 0.0470(19) 0.0475(19) 0.0509(18) -0.0079(15) 0.0130(15) -0.0258(16)
F1 0.0369(15) 0.0564(17) 0.0675(18) 0.0153(12) 0.0012(13) 0.0001(14)
F2 0.0213(11) 0.0331(12) 0.0278(11) -0.0025(9) -0.0032(9) 0.0092(10)
F3 0.0255(13) 0.0477(15) 0.0510(15) -0.0139(11) 0.0033(11) 0.0121(12)
F4 0.0500(15) 0.0325(13) 0.0412(13) -0.0128(11) 0.0111(11) 0.0136(11)
F5 0.0467(14) 0.0301(12) 0.0242(11) 0.0125(10) 0.0051(10) 0.0125(10)
F6 0.0239(12) 0.0374(13) 0.0224(10) 0.0034(9) -0.0002(9) 0.0056(10)
F7 0.0272(11) 0.0309(12) 0.0182(10) 0.0042(9) 0.0085(8) 0.0012(9)
F8 0.0334(13) 0.0304(12) 0.0433(13) 0.0126(10) 0.0122(10) 0.0023(11)
F9 0.0422(14) 0.0394(14) 0.0466(14) 0.0158(11) 0.0073(12) 0.0259(12)
F10 0.0407(13) 0.0416(13) 0.0167(10) -0.0048(10) 0.0049(9) 0.0123(10)
F11 0.0338(12) 0.0313(12) 0.0189(10) 0.0065(9) 0.0122(9) 0.0029(9)
B1 0.017(3) 0.018(3) 0.014(3) -0.000000 0.003(2) 0.000000
C1 0.0193(19) 0.026(2) 0.0232(18) 0.0046(15) -0.0005(15) -0.0087(16)
C2 0.027(2) 0.022(2) 0.035(2) -0.0000(16) 0.0017(17) 0.0017(17)
C3 0.033(2) 0.028(2) 0.027(2) 0.0011(17) 0.0068(17) 0.0028(17)
C4 0.034(2) 0.030(2) 0.027(2) 0.0070(17) 0.0119(17) -0.0028(17)
C5 0.034(2) 0.024(2) 0.0287(19) 0.0117(17) 0.0132(17) 0.0054(17)
C6 0.0202(19) 0.028(2) 0.0197(18) 0.0055(15) -0.0029(15) -0.0022(16)
C7 0.0204(19) 0.032(2) 0.0182(17) 0.0074(15) 0.0010(15) -0.0015(16)
C8 0.031(2) 0.032(2) 0.025(2) 0.0086(17) 0.0066(17) 0.0017(17)
C9 0.032(2) 0.038(2) 0.028(2) 0.0043(18) 0.0026(18) 0.0066(18)
C10 0.026(2) 0.052(3) 0.031(2) 0.0007(19) 0.0083(18) 0.001(2)
C11 0.024(2) 0.046(3) 0.034(2) 0.0066(19) 0.0061(18) -0.008(2)
C12 0.0200(19) 0.034(2) 0.0224(18) 0.0032(16) -0.0019(15) -0.0064(16)
C13 0.0235(19) 0.0200(18) 0.0139(16) -0.0009(15) 0.0051(14) -0.0023(14)
C14 0.0183(19) 0.028(2) 0.0167(16) 0.0037(15) 0.0044(14) -0.0006(16)
C15 0.036(2) 0.0202(19) 0.0142(16) 0.0066(16) 0.0026(16) 0.0018(15)
C16 0.038(2) 0.022(2) 0.0228(18) -0.0078(17) 0.0126(17) -0.0012(16)
C17 0.020(2) 0.028(2) 0.0261(19) -0.0057(16) 0.0037(15) -0.0025(16)
C18 0.024(2) 0.0168(18) 0.0176(17) 0.0005(15) 0.0019(15) 0.0011(14)
C19 0.0172(17) 0.0200(18) 0.0171(16) -0.0032(14) 0.0028(14) 0.0010(14)
C20 0.0208(19) 0.0210(18) 0.0177(17) -0.0012(15) 0.0048(15) 0.0010(15)
C21 0.025(2) 0.031(2) 0.0145(16) -0.0079(16) 0.0026(15) 0.0068(16)
C22 0.024(2) 0.0218(19) 0.0277(19) 0.0039(16) -0.0013(16) 0.0129(16)
C23 0.0196(19) 0.028(2) 0.031(2) 0.0036(16) 0.0080(16) 0.0027(17)
C24 0.0229(19) 0.0212(18) 0.0140(16) -0.0032(15) 0.0030(14) 0.0035(14)

loop_
_atom_type_symbol
_atom_type_scat_dispersion_real
_atom_type_scat_dispersion_imag
_atom_type_scat_Cromer_Mann_a1
_atom_type_scat_Cromer_Mann_a2
_atom_type_scat_Cromer_Mann_a3
_atom_type_scat_Cromer_Mann_a4
_atom_type_scat_Cromer_Mann_b1
_atom_type_scat_Cromer_Mann_b2
_atom_type_scat_Cromer_Mann_b3
_atom_type_scat_Cromer_Mann_b4
_atom_type_scat_Cromer_Mann_c
_atom_type_scat_source
_atom_type_scat_dispersion_source
C 0.00347 0.00161 2.31000 1.02000 1.58860 0.86500 20.84390 10.20750 0.56870 51.65120 0.215599998832 'International Tables Volume C Table 6.1.1.4 (pp. 500-502)' 'Henke, Gullikson and Davis, At. Data and Nucl. Data Tables, 1993, 54, 2'
B 0.00141 0.00067 2.05450 1.33260 1.09790 0.70680 23.21850 1.02100 60.34980 0.14030 -0.193200007081 'International Tables Volume C Table 6.1.1.4 (pp. 500-502)' 'Henke, Gullikson and Davis, At. Data and Nucl. Data Tables, 1993, 54, 2'
F 0.01794 0.01033 3.53920 2.64120 1.51700 1.02430 10.28250 4.29440 0.26150 26.14760 0.277599990368 'International Tables Volume C Table 6.1.1.4 (pp. 500-502)' 'Henke, Gullikson and Davis, At. Data and Nucl. Data Tables, 1993, 54, 2'
H 0.00000 0.00000 0.49300 0.32291 0.14019 0.04081 10.51090 26.12570 3.14236 57.79970 0.0030380000826 'International Tables Volume C Table 6.1.1.4 (pp. 500-502)' 'Henke, Gullikson and Davis, At. Data and Nucl. Data Tables, 1993, 54, 2'
O 0.01158 0.00611 3.04850 2.28680 1.54630 0.86700 13.27710 5.70110 0.32390 32.90890 0.250800013542 'International Tables Volume C Table 6.1.1.4 (pp. 500-502)' 'Henke, Gullikson and Davis, At. Data and Nucl. Data Tables, 1993, 54, 2'
S 0.12424 0.12443 6.90530 5.20340 1.43790 1.58630 1.46790 22.21510 0.25360 56.17200 0.866900026798 'International Tables Volume C Table 6.1.1.4 (pp. 500-502)' 'Henke, Gullikson and Davis, At. Data and Nucl. Data Tables, 1993, 54, 2'

loop_
_geom_angle_atom_site_label_1
_geom_angle_atom_site_label_2
_geom_angle_atom_site_label_3
_geom_angle
_geom_angle_site_symmetry_1
_geom_angle_site_symmetry_3
F1 S1 O1 112.33(18) . .
C1 S1 O1 115.14(18) . .
C1 S1 F1 108.81(16) . .
C12 S1 O1 116.42(19) . .
C12 S1 F1 107.98(17) . .
C12 S1 C1 94.67(17) . .
C13 B1 C13 102.7(4) . 2_655
C19 B1 C13 113.55(16) 2_655 .
C19 B1 C13 113.81(16) . .
C19 B1 C13 113.55(16) . 2_655
C19 B1 C13 113.81(16) 2_655 2_655
C19 B1 C19 99.9(4) 2_655 .
C2 C1 S1 126.6(3) . .
C6 C1 S1 109.9(3) . .
C6 C1 C2 123.5(3) . .
H2 C2 C1 121.6(2) . .
C3 C2 C1 116.9(3) . .
C3 C2 H2 121.6(2) . .
H3 C3 C2 119.7(2) . .
C4 C3 C2 120.6(4) . .
C4 C3 H3 119.7(2) . .
H4 C4 C3 119.2(2) . .
C5 C4 C3 121.5(3) . .
C5 C4 H4 119.2(2) . .
H5 C5 C4 120.3(2) . .
C6 C5 C4 119.3(3) . .
C6 C5 H5 120.3(2) . .
C5 C6 C1 118.1(3) . .
C7 C6 C1 112.9(3) . .
C7 C6 C5 129.0(3) . .
C8 C7 C6 128.8(3) . .
C12 C7 C6 112.7(3) . .
C12 C7 C8 118.5(3) . .
H8 C8 C7 120.3(2) . .
C9 C8 C7 119.4(4) . .
C9 C8 H8 120.3(2) . .
H9 C9 C8 119.4(2) . .
C10 C9 C8 121.2(4) . .
C10 C9 H9 119.4(2) . .
H10 C10 C9 119.7(2) . .
C11 C10 C9 120.5(4) . .
C11 C10 H10 119.7(2) . .
H11 C11 C10 121.3(2) . .
C12 C11 C10 117.5(4) . .
C12 C11 H11 121.3(2) . .
C7 C12 S1 109.8(3) . .
C11 C12 S1 127.3(3) . .
C11 C12 C7 122.8(4) . .
C14 C13 B1 118.3(3) . 2_655
C18 C13 B1 128.0(3) . 2_655
C18 C13 C14 113.4(3) . .
C13 C14 F6 119.2(3) . .
C15 C14 F6 116.3(3) . .
C15 C14 C13 124.5(3) . .
C14 C15 F5 121.2(3) . .
C16 C15 F5 119.6(3) . .
C16 C15 C14 119.2(3) . .
C15 C16 F4 120.1(3) . .
C17 C16 F4 120.9(3) . .
C17 C16 C15 119.0(3) . .
C16 C17 F3 119.5(3) . .
C18 C17 F3 120.5(3) . .
C18 C17 C16 120.0(3) . .
C13 C18 F2 121.3(3) . .
C17 C18 F2 114.9(3) . .
C17 C18 C13 123.8(3) . .
C20 C19 B1 126.5(3) . .
C24 C19 B1 119.7(3) . .
C24 C19 C20 113.0(3) . .
C19 C20 F11 120.9(3) . .
C21 C20 F11 115.2(3) . .
C21 C20 C19 123.9(3) . .
C20 C21 F10 120.4(3) . .
C22 C21 F10 119.2(3) . .
C22 C21 C20 120.4(3) . .
C21 C22 F9 120.9(3) . .
C23 C22 F9 120.4(3) . .
C23 C22 C21 118.7(3) . .
C22 C23 F8 119.4(3) . .
C24 C23 F8 121.6(3) . .
C24 C23 C22 119.0(3) . .
C19 C24 F7 119.2(3) . .
C23 C24 F7 115.8(3) . .
C23 C24 C19 125.0(3) . .

loop_
_geom_bond_atom_site_label_1
_geom_bond_atom_site_label_2
_geom_bond_distance
_geom_bond_site_symmetry_2
S1 O1 1.420(3) .
S1 F1 1.481(3) .
S1 C1 1.740(3) .
S1 C12 1.738(4) .
F2 C18 1.356(4) .
F3 C17 1.352(4) .
F4 C16 1.341(4) .
F5 C15 1.346(4) .
F6 C14 1.351(4) .
F7 C24 1.360(4) .
F8 C23 1.351(4) .
F9 C22 1.337(4) .
F10 C21 1.348(4) .
F11 C20 1.349(4) .
B1 C13 1.640(5) 2_655
B1 C13 1.640(5) .
B1 C19 1.662(5) .
B1 C19 1.662(5) 2_655
C1 C2 1.388(5) .
C1 C6 1.391(5) .
C2 H2 0.9500 .
C2 C3 1.380(5) .
C3 H3 0.9500 .
C3 C4 1.381(5) .
C4 H4 0.9500 .
C4 C5 1.385(5) .
C5 H5 0.9500 .
C5 C6 1.377(5) .
C6 C7 1.478(5) .
C7 C8 1.380(5) .
C7 C12 1.396(5) .
C8 H8 0.9500 .
C8 C9 1.389(5) .
C9 H9 0.9500 .
C9 C10 1.381(6) .
C10 H10 0.9500 .
C10 C11 1.386(6) .
C11 H11 0.9500 .
C11 C12 1.386(5) .
C13 C14 1.399(5) .
C13 C18 1.388(5) .
C14 C15 1.369(5) .
C15 C16 1.382(5) .
C16 C17 1.369(5) .
C17 C18 1.380(5) .
C19 C20 1.387(4) .
C19 C24 1.389(5) .
C20 C21 1.377(5) .
C21 C22 1.361(5) .
C22 C23 1.383(5) .
C23 C24 1.370(5) .
